data_2237554
loop_
_publ_author_name
'Fang, Wei'
'Hu, Jun-Ping'
'Wang, Mei'
'Chen, Mu-Zi'

_publ_section_title
;
 (<i>Z</i>)-3-Hydroxy-4-(4-methoxyphenyl)but-3-en-2-one
;
_journal_coeditor_code SJ5292
_journal_issue 3
_journal_name_full 'Acta Crystallographica Section E'
_journal_page_first o359
_journal_paper_doi 10.1107/S1600536813002262
_journal_volume 69
_journal_year 2013
_chemical_formula_iupac 'C11 H12 O3'
_chemical_formula_moiety 'C11 H12 O3'
_chemical_formula_sum 'C11 H12 O3'
_chemical_formula_weight 192.21
_chemical_name_systematic
;
(<i>Z</i>)-3-Hydroxy-4-(4-methoxyphenyl)but-3-en-2-one
;
_space_group_IT_number 14
_symmetry_cell_setting monoclinic
_symmetry_space_group_name_Hall '-P 2ybc'
_symmetry_space_group_name_H-M 'P 1 21/c 1'
_atom_sites_solution_hydrogens geom
_atom_sites_solution_primary direct
_atom_sites_solution_secondary difmap
_audit_creation_method SHELXL-97
_cell_angle_alpha 90.00
_cell_angle_beta 103.425(7)
_cell_angle_gamma 90.00
_cell_formula_units_Z 4
_cell_length_a 18.8076(13)
_cell_length_b 5.3007(4)
_cell_length_c 10.1439(8)
_cell_measurement_reflns_used 1975
_cell_measurement_temperature 223(2)
_cell_measurement_theta_max 29.3766
_cell_measurement_theta_min 3.3342
_cell_volume 983.65(13)
_computing_cell_refinement 'CrysAlis PRO (Agilent, 2012)'
_computing_data_collection 'CrysAlis PRO (Agilent, 2012)'
_computing_data_reduction 'CrysAlis PRO (Agilent, 2012)'
_computing_molecular_graphics 'DIAMOND (Brandenburg, 2004)'
_computing_publication_material 'publCIF (Westrip, 2010)'
_computing_structure_refinement 'SHELXL97 (Sheldrick, 2008)'
_computing_structure_solution 'SHELXS97 (Sheldrick, 2008)'
_diffrn_ambient_temperature 223(2)
_diffrn_measured_fraction_theta_full 0.998
_diffrn_measured_fraction_theta_max 0.998
_diffrn_measurement_device_type 'Agilent Xcalibur (Atlas CCD, Gemini)'
_diffrn_measurement_method '\w scans'
_diffrn_radiation_monochromator graphite
_diffrn_radiation_source 'fine-focus sealed tube'
_diffrn_radiation_type MoK\a
_diffrn_radiation_wavelength 0.71073
_diffrn_reflns_av_R_equivalents 0.0237
_diffrn_reflns_av_sigmaI/netI 0.0247
_diffrn_reflns_limit_h_max 22
_diffrn_reflns_limit_h_min -22
_diffrn_reflns_limit_k_max 6
_diffrn_reflns_limit_k_min -6
_diffrn_reflns_limit_l_max 12
_diffrn_reflns_limit_l_min -12
_diffrn_reflns_number 6213
_diffrn_reflns_theta_full 25.49
_diffrn_reflns_theta_max 25.49
_diffrn_reflns_theta_min 3.34
_diffrn_standards_number 0
_exptl_absorpt_coefficient_mu 0.094
_exptl_absorpt_correction_T_max 1.00000
_exptl_absorpt_correction_T_min 0.91451
_exptl_absorpt_correction_type multi-scan
_exptl_absorpt_process_details
;
(CrysAlis PRO; Agilent, 2012)
;
_exptl_crystal_colour yellow
_exptl_crystal_density_diffrn 1.298
_exptl_crystal_density_method 'not measured'
_exptl_crystal_description block
_exptl_crystal_F_000 408
_exptl_crystal_size_max 0.50
_exptl_crystal_size_mid 0.40
_exptl_crystal_size_min 0.35
_refine_diff_density_max 0.168
_refine_diff_density_min -0.134
_refine_ls_extinction_method none
_refine_ls_goodness_of_fit_ref 1.006
_refine_ls_hydrogen_treatment constr
_refine_ls_matrix_type full
_refine_ls_number_parameters 130
_refine_ls_number_reflns 1829
_refine_ls_number_restraints 0
_refine_ls_restrained_S_all 1.006
_refine_ls_R_factor_all 0.0528
_refine_ls_R_factor_gt 0.0424
_refine_ls_shift/su_max 0.000
_refine_ls_shift/su_mean 0.000
_refine_ls_structure_factor_coef Fsqd
_refine_ls_weighting_details 'calc w=1/[\s^2^(Fo^2^)+(0.0537P)^2^+0.2906P] where P=(Fo^2^+2Fc^2^)/3'
_refine_ls_weighting_scheme calc
_refine_ls_wR_factor_gt 0.1069
_refine_ls_wR_factor_ref 0.1130
_reflns_number_gt 1505
_reflns_number_total 1829
_reflns_threshold_expression I>2\s(I)
_cod_data_source_file sj5292.cif
_cod_data_source_block I
_cod_original_sg_symbol_H-M 'P 21/c'
_cod_database_code 2237554
_cod_database_fobs_code 2237554

loop_
_symmetry_equiv_pos_as_xyz
'x, y, z'
'-x, y+1/2, -z+1/2'
'-x, -y, -z'
'x, -y-1/2, z-1/2'

loop_
_atom_site_type_symbol
_atom_site_label
_atom_site_fract_x
_atom_site_fract_y
_atom_site_fract_z
_atom_site_U_iso_or_equiv
_atom_site_adp_type
_atom_site_calc_flag
_atom_site_refinement_flags
_atom_site_occupancy
_atom_site_symmetry_multiplicity
O O1 0.48064(6) 0.4343(3) 0.31418(12) 0.0567(4) Uani d . 1 1
O O2 0.38385(6) 0.2608(2) 0.10575(12) 0.0548(4) Uani d . 1 1
H H2 0.4252 0.2145 0.1431 0.082 Uiso calc R 1 1
O O3 0.06871(6) 0.4633(2) -0.32947(11) 0.0527(4) Uani d . 1 1
C C1 0.40895(10) 0.7551(4) 0.38093(17) 0.0556(5) Uani d . 1 1
H H1A 0.3996 0.9078 0.3289 0.083 Uiso calc R 1 1
H H1B 0.4513 0.7774 0.4538 0.083 Uiso calc R 1 1
H H1C 0.3675 0.7155 0.4173 0.083 Uiso calc R 1 1
C C2 0.42216(9) 0.5450(3) 0.29207(16) 0.0421(4) Uani d . 1 1
C C3 0.36530(8) 0.4639(3) 0.17241(15) 0.0396(4) Uani d . 1 1
C C4 0.30191(8) 0.5866(3) 0.12778(15) 0.0396(4) Uani d . 1 1
H H4 0.2938 0.7202 0.1818 0.048 Uiso calc R 1 1
C C5 0.24383(8) 0.5416(3) 0.00700(15) 0.0372(4) Uani d . 1 1
C C6 0.18417(9) 0.7074(3) -0.02124(16) 0.0425(4) Uani d . 1 1
H H6 0.1830 0.8411 0.0375 0.051 Uiso calc R 1 1
C C7 0.12736(9) 0.6784(3) -0.13315(16) 0.0446(4) Uani d . 1 1
H H7 0.0886 0.7918 -0.1494 0.053 Uiso calc R 1 1
C C8 0.12795(8) 0.4798(3) -0.22176(15) 0.0394(4) Uani d . 1 1
C C9 0.18628(9) 0.3141(3) -0.19755(16) 0.0443(4) Uani d . 1 1
H H9 0.1872 0.1815 -0.2572 0.053 Uiso calc R 1 1
C C10 0.24337(9) 0.3452(3) -0.08458(16) 0.0439(4) Uani d . 1 1
H H10 0.2823 0.2323 -0.0695 0.053 Uiso calc R 1 1
C C11 0.06626(10) 0.2552(4) -0.41902(18) 0.0573(5) Uani d . 1 1
H H11A 0.0221 0.2630 -0.4891 0.086 Uiso calc R 1 1
H H11B 0.0672 0.1005 -0.3694 0.086 Uiso calc R 1 1
H H11C 0.1077 0.2616 -0.4590 0.086 Uiso calc R 1 1

loop_
_atom_site_aniso_label
_atom_site_aniso_U_11
_atom_site_aniso_U_22
_atom_site_aniso_U_33
_atom_site_aniso_U_12
_atom_site_aniso_U_13
_atom_site_aniso_U_23
O1 0.0445(7) 0.0652(8) 0.0530(7) 0.0081(6) -0.0037(5) -0.0056(6)
O2 0.0446(7) 0.0531(8) 0.0577(7) 0.0111(6) -0.0064(5) -0.0111(6)
O3 0.0452(7) 0.0585(8) 0.0466(7) 0.0075(6) -0.0052(5) -0.0051(6)
C1 0.0533(10) 0.0689(13) 0.0415(9) 0.0015(9) 0.0045(8) -0.0094(9)
C2 0.0400(9) 0.0485(10) 0.0366(8) -0.0028(8) 0.0067(6) 0.0051(7)
C3 0.0402(8) 0.0408(9) 0.0372(8) -0.0031(7) 0.0076(7) 0.0013(7)
C4 0.0398(8) 0.0415(9) 0.0373(8) -0.0018(7) 0.0084(6) -0.0014(7)
C5 0.0352(8) 0.0368(8) 0.0395(8) -0.0010(7) 0.0085(6) 0.0029(6)
C6 0.0460(9) 0.0385(9) 0.0425(9) 0.0051(7) 0.0092(7) -0.0028(7)
C7 0.0420(9) 0.0435(9) 0.0461(9) 0.0110(7) 0.0060(7) 0.0033(7)
C8 0.0365(8) 0.0436(9) 0.0361(8) -0.0006(7) 0.0044(6) 0.0044(7)
C9 0.0427(9) 0.0432(9) 0.0447(9) 0.0035(7) 0.0056(7) -0.0063(7)
C10 0.0372(8) 0.0428(9) 0.0485(9) 0.0075(7) 0.0032(7) -0.0037(7)
C11 0.0547(11) 0.0566(12) 0.0512(10) -0.0028(9) -0.0067(8) -0.0082(9)

loop_
_atom_type_symbol
_atom_type_description
_atom_type_scat_dispersion_real
_atom_type_scat_dispersion_imag
_atom_type_scat_source
C C 0.0033 0.0016 'International Tables Vol C Tables 4.2.6.8 and 6.1.1.4'
H H 0.0000 0.0000 'International Tables Vol C Tables 4.2.6.8 and 6.1.1.4'
O O 0.0106 0.0060 'International Tables Vol C Tables 4.2.6.8 and 6.1.1.4'

loop_
_geom_angle_atom_site_label_1
_geom_angle_atom_site_label_2
_geom_angle_atom_site_label_3
_geom_angle
C3 O2 H2 109.5
C8 O3 C11 117.29(13)
C2 C1 H1A 109.5
C2 C1 H1B 109.5
H1A C1 H1B 109.5
C2 C1 H1C 109.5
H1A C1 H1C 109.5
H1B C1 H1C 109.5
O1 C2 C3 117.32(15)
O1 C2 C1 121.21(15)
C3 C2 C1 121.47(15)
C4 C3 O2 121.79(14)
C4 C3 C2 123.48(15)
O2 C3 C2 114.64(14)
C3 C4 C5 129.63(15)
C3 C4 H4 115.2
C5 C4 H4 115.2
C10 C5 C6 116.83(14)
C10 C5 C4 124.68(14)
C6 C5 C4 118.49(14)
C7 C6 C5 122.04(15)
C7 C6 H6 119.0
C5 C6 H6 119.0
C6 C7 C8 119.92(15)
C6 C7 H7 120.0
C8 C7 H7 120.0
O3 C8 C9 124.47(15)
O3 C8 C7 116.00(14)
C9 C8 C7 119.54(14)
C8 C9 C10 120.12(15)
C8 C9 H9 119.9
C10 C9 H9 119.9
C9 C10 C5 121.55(15)
C9 C10 H10 119.2
C5 C10 H10 119.2
O3 C11 H11A 109.5
O3 C11 H11B 109.5
H11A C11 H11B 109.5
O3 C11 H11C 109.5
H11A C11 H11C 109.5
H11B C11 H11C 109.5

loop_
_geom_bond_atom_site_label_1
_geom_bond_atom_site_label_2
_geom_bond_distance
O1 C2 1.2206(19)
O2 C3 1.3592(19)
O2 H2 0.8200
O3 C8 1.3703(18)
O3 C11 1.423(2)
C1 C2 1.490(2)
C1 H1A 0.9600
C1 H1B 0.9600
C1 H1C 0.9600
C2 C3 1.483(2)
C3 C4 1.341(2)
C4 C5 1.459(2)
C4 H4 0.9300
C5 C10 1.394(2)
C5 C6 1.401(2)
C6 C7 1.375(2)
C6 H6 0.9300
C7 C8 1.386(2)
C7 H7 0.9300
C8 C9 1.382(2)
C9 C10 1.386(2)
C9 H9 0.9300
C10 H10 0.9300
C11 H11A 0.9600
C11 H11B 0.9600
C11 H11C 0.9600

loop_
_geom_hbond_atom_site_label_D
_geom_hbond_atom_site_label_H
_geom_hbond_atom_site_label_A
_geom_hbond_site_symmetry_A
_geom_hbond_distance_DH
_geom_hbond_distance_HA
_geom_hbond_distance_DA
_geom_hbond_angle_DHA
O2 H2 O1 2_645 0.82 2.27 3.0315(17) 153.8

loop_
_cod_related_entry_id
_cod_related_entry_database
_cod_related_entry_code
1 ChemSpider 30658359
